data_7103874
loop_
_publ_author_name
'Mountford, Andrew J.'
'Hughes, David L.'
'Lancaster, Simon J.'

_publ_section_title
;
 Intra- and inter-molecular C--H&#x22EF;F--C and N--H&#x22EF;F--C hydrogen
 bonding in secondary amine adducts of B(C6F5)3: relevance to key interactions
 in alkene polymerisation catalysis
;
_journal_coden_ASTM CHCOFS
_journal_issue 17
_journal_name_full
;
 Chemical Communications (Cambridge, United Kingdom)
;
_journal_page_first 2148
_journal_page_last 2149
_journal_paper_doi 10.1039/b305613a
_journal_year 2003
_chemical_formula_moiety 'C22 H9 B F15 N'
_chemical_formula_structural (C6F5)3B-cyclo-NHC4H8
_chemical_formula_sum 'C22 H9 B F15 N'
_chemical_formula_weight 583.11
_chemical_name_common 'complex 1'
_space_group_IT_number 14
_symmetry_cell_setting monoclinic
_symmetry_space_group_name_Hall '-P 2yn'
_symmetry_space_group_name_H-M 'P 1 21/n 1'
_atom_sites_solution_hydrogens geom
_atom_sites_solution_primary direct
_atom_sites_solution_secondary difmap
_audit_creation_method SHELXL-97
_cell_angle_alpha 90.00
_cell_angle_beta 117.22(1)
_cell_angle_gamma 90.00
_cell_formula_units_Z 4
_cell_length_a 14.232(1)
_cell_length_b 11.510(1)
_cell_length_c 14.543(1)
_cell_measurement_temperature 140(1)
_cell_volume 2118.5(3)
_computing_cell_refinement 'DENZO/CELL (Otwinowski and Minor, 1985)'
_computing_data_collection 'MSC R-Axis-II control software'
_computing_data_reduction 'DENZO, SCALEPACK (Otwinowski and Minor, 1985)'
_computing_molecular_graphics 'ORTEP (Johnson, 1971)'
_computing_publication_material 'SHELXL (Sheldrick, 1997)'
_computing_structure_refinement 'SHELXL (Sheldrick, 1997)'
_computing_structure_solution 'SHELXS (Sheldrick, 1997)'
_diffrn_ambient_temperature 140(1)
_diffrn_measured_fraction_theta_full 0.936
_diffrn_measured_fraction_theta_max 0.936
_diffrn_measurement_device 'Rigaku R-Axis-IIc'
_diffrn_measurement_method 'image-plate oscillation photos'
_diffrn_radiation_monochromator graphite
_diffrn_radiation_source 'rotating anode'
_diffrn_radiation_type Mo-K\a
_diffrn_radiation_wavelength 0.71073
_diffrn_reflns_av_R_equivalents 0.0596
_diffrn_reflns_av_sigmaI/netI 0.0452
_diffrn_reflns_limit_h_max 17
_diffrn_reflns_limit_h_min -17
_diffrn_reflns_limit_k_max 13
_diffrn_reflns_limit_k_min -13
_diffrn_reflns_limit_l_max 17
_diffrn_reflns_limit_l_min -17
_diffrn_reflns_number 12139
_diffrn_reflns_theta_full 25.33
_diffrn_reflns_theta_max 25.33
_diffrn_reflns_theta_min 1.66
_diffrn_standards_decay_% 0
_exptl_absorpt_coefficient_mu 0.200
_exptl_absorpt_correction_type 'not applied'
_exptl_crystal_colour 'clear, colourless,'
_exptl_crystal_density_diffrn 1.828
_exptl_crystal_density_method 'not measured'
_exptl_crystal_description 'square prisms'
_exptl_crystal_F_000 1152
_exptl_crystal_size_max 0.65
_exptl_crystal_size_mid 0.18
_exptl_crystal_size_min 0.18
_refine_diff_density_max 0.203
_refine_diff_density_min -0.212
_refine_diff_density_rms 0.046
_refine_ls_extinction_method none
_refine_ls_goodness_of_fit_ref 1.094
_refine_ls_hydrogen_treatment mixed
_refine_ls_matrix_type full
_refine_ls_number_parameters 352
_refine_ls_number_reflns 3616
_refine_ls_number_restraints 0
_refine_ls_restrained_S_all 1.094
_refine_ls_R_factor_all 0.0382
_refine_ls_R_factor_gt 0.0332
_refine_ls_shift/su_max 0.000
_refine_ls_shift/su_mean 0.000
_refine_ls_structure_factor_coef Fsqd
_refine_ls_weighting_details 'calc w==1/[\s^2^(Fo^2^)+(0.0468P)^2^+0.365P] where P==(Fo^2^+2Fc^2^)/3'
_refine_ls_weighting_scheme calc
_refine_ls_wR_factor_gt 0.0928
_refine_ls_wR_factor_ref 0.0954
_reflns_number_gt 3125
_reflns_number_total 3616
_reflns_threshold_expression I>2sigma(I)
_cod_data_source_file b305613a.txt
_cod_data_source_block andym5
_cod_original_sg_symbol_H-M 'P 21/n'
_cod_database_code 7103874

loop_
_symmetry_equiv_pos_as_xyz
'x, y, z'
'-x+1/2, y+1/2, -z+1/2'
'-x, -y, -z'
'x-1/2, -y-1/2, z-1/2'

loop_
_atom_site_label
_atom_site_type_symbol
_atom_site_fract_x
_atom_site_fract_y
_atom_site_fract_z
_atom_site_U_iso_or_equiv
_atom_site_adp_type
_atom_site_occupancy
_atom_site_symmetry_multiplicity
_atom_site_calc_flag
_atom_site_refinement_flags
_atom_site_disorder_assembly
_atom_site_disorder_group
B B 0.48088(13) 0.75710(14) 0.21110(12) 0.0211(3) Uani 1 1 d . . .
C11 C 0.59764(12) 0.76273(13) 0.21265(11) 0.0216(3) Uani 1 1 d . . .
C12 C 0.62797(12) 0.82526(13) 0.14887(12) 0.0237(3) Uani 1 1 d . . .
F12 F 0.55721(7) 0.89404(8) 0.07208(7) 0.0300(2) Uani 1 1 d . . .
C13 C 0.72923(13) 0.82328(14) 0.15673(13) 0.0291(4) Uani 1 1 d . . .
F13 F 0.75192(8) 0.88810(9) 0.09221(8) 0.0397(3) Uani 1 1 d . . .
C14 C 0.80539(12) 0.75350(15) 0.22931(14) 0.0324(4) Uani 1 1 d . . .
F14 F 0.90329(8) 0.74909(10) 0.23709(9) 0.0477(3) Uani 1 1 d . . .
C15 C 0.77940(13) 0.68687(14) 0.29356(13) 0.0297(4) Uani 1 1 d . . .
F15 F 0.85299(8) 0.61778(9) 0.36544(8) 0.0415(3) Uani 1 1 d . . .
C16 C 0.67859(12) 0.69215(13) 0.28332(12) 0.0247(3) Uani 1 1 d . . .
F16 F 0.65820(7) 0.62493(8) 0.34898(7) 0.0315(2) Uani 1 1 d . . .
C21 C 0.43886(12) 0.62367(13) 0.17087(12) 0.0226(3) Uani 1 1 d . . .
C22 C 0.41155(12) 0.59284(13) 0.06883(12) 0.0244(3) Uani 1 1 d . . .
F22 F 0.41292(8) 0.67525(8) 0.00206(7) 0.0304(2) Uani 1 1 d . . .
C23 C 0.38576(12) 0.48193(14) 0.02867(12) 0.0280(4) Uani 1 1 d . . .
F23 F 0.36199(8) 0.46041(9) -0.07079(7) 0.0385(3) Uani 1 1 d . . .
C24 C 0.38616(13) 0.39260(13) 0.09234(14) 0.0299(4) Uani 1 1 d . . .
F24 F 0.36438(8) 0.28336(8) 0.05657(9) 0.0408(3) Uani 1 1 d . . .
C25 C 0.41119(13) 0.41730(13) 0.19370(13) 0.0281(4) Uani 1 1 d . . .
F25 F 0.40984(8) 0.33176(8) 0.25621(8) 0.0376(3) Uani 1 1 d . . .
C26 C 0.43886(12) 0.52926(13) 0.23115(12) 0.0251(3) Uani 1 1 d . . .
F26 F 0.46959(8) 0.54112(8) 0.33374(7) 0.0321(2) Uani 1 1 d . . .
C31 C 0.48824(12) 0.79168(13) 0.32508(11) 0.0215(3) Uani 1 1 d . . .
C32 C 0.41292(12) 0.75957(13) 0.35689(12) 0.0244(3) Uani 1 1 d . . .
F32 F 0.32526(7) 0.69909(8) 0.29241(7) 0.0316(2) Uani 1 1 d . . .
C33 C 0.41908(13) 0.78416(14) 0.45291(13) 0.0278(4) Uani 1 1 d . . .
F33 F 0.34271(8) 0.74899(9) 0.47663(8) 0.0407(3) Uani 1 1 d . . .
C34 C 0.50408(14) 0.84600(14) 0.52396(12) 0.0271(3) Uani 1 1 d . . .
F34 F 0.51056(9) 0.87325(9) 0.61666(7) 0.0364(3) Uani 1 1 d . . .
C35 C 0.58041(12) 0.88267(13) 0.49722(12) 0.0246(3) Uani 1 1 d . . .
F35 F 0.66346(7) 0.94585(8) 0.56460(7) 0.0328(2) Uani 1 1 d . . .
C36 C 0.57098(12) 0.85661(13) 0.39996(12) 0.0228(3) Uani 1 1 d . . .
F36 F 0.64919(7) 0.90023(8) 0.38117(7) 0.0295(2) Uani 1 1 d . . .
N4 N 0.40086(10) 0.84965(11) 0.12714(10) 0.0226(3) Uani 1 1 d . . .
H4 H 0.4111 0.8431 0.0700 0.027 Uiso 1 1 calc R . .
C41 C 0.28273(12) 0.82780(14) 0.09103(13) 0.0278(4) Uani 1 1 d . . .
H41A H 0.2502 0.7941 0.0223 0.033 Uiso 1 1 calc R . .
H41B H 0.2729 0.7751 0.1380 0.033 Uiso 1 1 calc R . .
C42 C 0.23408(13) 0.94602(15) 0.09045(13) 0.0319(4) Uani 1 1 d . . .
H42A H 0.1751 0.9386 0.1062 0.038 Uiso 1 1 calc R . .
H42B H 0.2101 0.9841 0.0240 0.038 Uiso 1 1 calc R . .
C43 C 0.32565(13) 1.01284(15) 0.17573(13) 0.0324(4) Uani 1 1 d . . .
H43A H 0.3139 1.0960 0.1676 0.039 Uiso 1 1 calc R . .
H43B H 0.3353 0.9901 0.2437 0.039 Uiso 1 1 calc R . .
C44 C 0.41982(13) 0.97737(13) 0.15961(13) 0.0273(3) Uani 1 1 d . . .
H44A H 0.4851 0.9864 0.2230 0.033 Uiso 1 1 calc R . .
H44B H 0.4237 1.0243 0.1060 0.033 Uiso 1 1 calc R . .

loop_
_atom_site_aniso_label
_atom_site_aniso_U_11
_atom_site_aniso_U_22
_atom_site_aniso_U_33
_atom_site_aniso_U_23
_atom_site_aniso_U_13
_atom_site_aniso_U_12
B 0.0227(8) 0.0200(8) 0.0214(9) 0.0005(6) 0.0107(7) -0.0007(6)
C11 0.0238(8) 0.0203(7) 0.0223(8) -0.0047(6) 0.0119(7) -0.0025(6)
C12 0.0257(8) 0.0216(8) 0.0238(8) -0.0030(6) 0.0114(7) -0.0021(6)
F12 0.0337(5) 0.0291(5) 0.0303(5) 0.0071(4) 0.0173(4) 0.0008(4)
C13 0.0339(9) 0.0263(8) 0.0360(9) -0.0065(7) 0.0236(8) -0.0080(6)
F13 0.0469(6) 0.0368(6) 0.0523(6) -0.0027(4) 0.0374(6) -0.0110(4)
C14 0.0222(8) 0.0346(9) 0.0452(10) -0.0126(7) 0.0196(8) -0.0056(7)
F14 0.0266(5) 0.0525(7) 0.0716(8) -0.0098(6) 0.0290(6) -0.0037(5)
C15 0.0245(8) 0.0284(9) 0.0317(9) -0.0051(7) 0.0090(8) 0.0031(6)
F15 0.0271(5) 0.0404(6) 0.0480(6) 0.0025(5) 0.0095(5) 0.0098(4)
C16 0.0275(8) 0.0239(8) 0.0234(8) -0.0016(6) 0.0123(7) -0.0014(6)
F16 0.0333(5) 0.0331(5) 0.0285(5) 0.0082(4) 0.0143(4) 0.0050(4)
C21 0.0207(7) 0.0214(8) 0.0271(8) -0.0006(6) 0.0122(7) 0.0001(5)
C22 0.0245(8) 0.0238(8) 0.0266(8) 0.0001(6) 0.0131(7) -0.0008(6)
F22 0.0418(6) 0.0264(5) 0.0253(5) -0.0005(4) 0.0174(5) -0.0014(4)
C23 0.0256(8) 0.0301(9) 0.0289(9) -0.0082(6) 0.0129(7) -0.0011(6)
F23 0.0455(6) 0.0381(6) 0.0336(5) -0.0155(4) 0.0197(5) -0.0062(4)
C24 0.0278(8) 0.0205(8) 0.0451(10) -0.0100(7) 0.0198(8) -0.0044(6)
F24 0.0469(6) 0.0227(5) 0.0580(7) -0.0145(4) 0.0284(5) -0.0089(4)
C25 0.0278(8) 0.0207(8) 0.0411(9) 0.0033(7) 0.0203(8) 0.0001(6)
F25 0.0470(6) 0.0222(5) 0.0520(6) 0.0058(4) 0.0299(5) -0.0015(4)
C26 0.0257(8) 0.0256(8) 0.0267(8) -0.0007(6) 0.0142(7) -0.0001(6)
F26 0.0440(6) 0.0278(5) 0.0276(5) 0.0024(4) 0.0189(5) -0.0025(4)
C31 0.0226(7) 0.0194(7) 0.0236(8) 0.0013(6) 0.0114(7) 0.0022(6)
C32 0.0224(7) 0.0235(8) 0.0271(8) -0.0013(6) 0.0113(7) -0.0020(6)
F32 0.0266(5) 0.0385(6) 0.0321(5) -0.0059(4) 0.0156(4) -0.0104(4)
C33 0.0301(8) 0.0300(9) 0.0310(9) 0.0010(6) 0.0206(8) 0.0003(7)
F33 0.0437(6) 0.0510(7) 0.0426(6) -0.0055(5) 0.0328(5) -0.0112(5)
C34 0.0369(9) 0.0254(8) 0.0228(8) 0.0000(6) 0.0169(8) 0.0048(7)
F34 0.0523(6) 0.0372(6) 0.0266(5) -0.0039(4) 0.0239(5) -0.0002(4)
C35 0.0252(8) 0.0215(8) 0.0228(8) -0.0031(6) 0.0074(7) 0.0014(6)
F35 0.0303(5) 0.0354(5) 0.0280(5) -0.0105(4) 0.0092(4) -0.0042(4)
C36 0.0216(7) 0.0218(8) 0.0274(8) 0.0006(6) 0.0132(7) 0.0015(6)
F36 0.0262(5) 0.0336(5) 0.0327(5) -0.0088(4) 0.0169(4) -0.0093(4)
N4 0.0227(7) 0.0217(7) 0.0243(7) -0.0008(5) 0.0115(6) -0.0014(5)
C41 0.0204(8) 0.0308(9) 0.0279(8) 0.0024(6) 0.0072(7) -0.0007(6)
C42 0.0267(8) 0.0378(10) 0.0327(9) 0.0032(7) 0.0149(8) 0.0072(7)
C43 0.0382(10) 0.0290(9) 0.0321(9) -0.0017(7) 0.0179(8) 0.0056(7)
C44 0.0315(8) 0.0189(8) 0.0307(8) 0.0002(6) 0.0135(7) 0.0004(6)

loop_
_atom_type_symbol
_atom_type_description
_atom_type_scat_dispersion_real
_atom_type_scat_dispersion_imag
_atom_type_scat_source
C C 0.0033 0.0016 'International Tables Vol C Tables 4.2.6.8 and 6.1.1.4'
H H 0.0000 0.0000 'International Tables Vol C Tables 4.2.6.8 and 6.1.1.4'
B B 0.0013 0.0007 'International Tables Vol C Tables 4.2.6.8 and 6.1.1.4'
N N 0.0061 0.0033 'International Tables Vol C Tables 4.2.6.8 and 6.1.1.4'
F F 0.0171 0.0103 'International Tables Vol C Tables 4.2.6.8 and 6.1.1.4'

loop_
_geom_angle_atom_site_label_1
_geom_angle_atom_site_label_2
_geom_angle_atom_site_label_3
_geom_angle
_geom_angle_site_symmetry_1
_geom_angle_site_symmetry_3
_geom_angle_publ_flag
N4 B C11 109.80(12) . . ?
N4 B C21 109.05(12) . . ?
C11 B C21 103.87(12) . . ?
N4 B C31 107.15(11) . . ?
C11 B C31 111.90(12) . . ?
C21 B C31 115.01(12) . . ?
C12 C11 C16 112.83(14) . . ?
C12 C11 B 128.94(13) . . ?
C16 C11 B 118.15(13) . . ?
F12 C12 C11 120.59(14) . . ?
F12 C12 C13 115.19(14) . . ?
C11 C12 C13 124.22(15) . . ?
F13 C13 C14 120.14(15) . . ?
F13 C13 C12 120.13(15) . . ?
C14 C13 C12 119.72(15) . . ?
F14 C14 C13 120.61(16) . . ?
F14 C14 C15 120.55(16) . . ?
C13 C14 C15 118.83(15) . . ?
F15 C15 C16 120.79(15) . . ?
F15 C15 C14 119.83(15) . . ?
C16 C15 C14 119.37(15) . . ?
F16 C16 C15 116.51(14) . . ?
F16 C16 C11 118.52(13) . . ?
C15 C16 C11 124.95(14) . . ?
C26 C21 C22 112.91(14) . . ?
C26 C21 B 127.17(14) . . ?
C22 C21 B 119.42(13) . . ?
F22 C22 C23 115.41(14) . . ?
F22 C22 C21 119.47(13) . . ?
C23 C22 C21 125.08(15) . . ?
F23 C23 C22 120.70(15) . . ?
F23 C23 C24 120.26(14) . . ?
C22 C23 C24 119.03(15) . . ?
F24 C24 C25 120.58(15) . . ?
F24 C24 C23 120.53(15) . . ?
C25 C24 C23 118.88(14) . . ?
F25 C25 C24 119.66(14) . . ?
F25 C25 C26 120.30(15) . . ?
C24 C25 C26 120.04(15) . . ?
F26 C26 C25 114.66(14) . . ?
F26 C26 C21 121.32(13) . . ?
C25 C26 C21 124.00(15) . . ?
C32 C31 C36 112.55(13) . . ?
C32 C31 B 124.00(13) . . ?
C36 C31 B 123.45(13) . . ?
F32 C32 C33 114.46(13) . . ?
F32 C32 C31 120.50(13) . . ?
C33 C32 C31 125.04(14) . . ?
F33 C33 C34 119.96(14) . . ?
F33 C33 C32 120.69(14) . . ?
C34 C33 C32 119.35(14) . . ?
F34 C34 C33 120.44(14) . . ?
F34 C34 C35 120.67(14) . . ?
C33 C34 C35 118.86(14) . . ?
F35 C35 C34 120.10(13) . . ?
F35 C35 C36 119.93(14) . . ?
C34 C35 C36 119.96(14) . . ?
F36 C36 C35 114.71(13) . . ?
F36 C36 C31 121.09(13) . . ?
C35 C36 C31 124.19(14) . . ?
C44 N4 C41 105.90(11) . . ?
C44 N4 B 115.66(11) . . ?
C41 N4 B 115.48(11) . . ?
C44 N4 H4 106.4 . . ?
C41 N4 H4 106.4 . . ?
B N4 H4 106.4 . . ?
C42 C41 N4 106.21(12) . . ?
C42 C41 H41A 110.5 . . ?
N4 C41 H41A 110.5 . . ?
C42 C41 H41B 110.5 . . ?
N4 C41 H41B 110.5 . . ?
H41A C41 H41B 108.7 . . ?
C41 C42 C43 103.14(13) . . ?
C41 C42 H42A 111.1 . . ?
C43 C42 H42A 111.1 . . ?
C41 C42 H42B 111.1 . . ?
C43 C42 H42B 111.1 . . ?
H42A C42 H42B 109.1 . . ?
C44 C43 C42 102.95(13) . . ?
C44 C43 H43A 111.2 . . ?
C42 C43 H43A 111.2 . . ?
C44 C43 H43B 111.2 . . ?
C42 C43 H43B 111.2 . . ?
H43A C43 H43B 109.1 . . ?
C43 C44 N4 105.22(12) . . ?
C43 C44 H44A 110.7 . . ?
N4 C44 H44A 110.7 . . ?
C43 C44 H44B 110.7 . . ?
N4 C44 H44B 110.7 . . ?
H44A C44 H44B 108.8 . . ?

loop_
_geom_bond_atom_site_label_1
_geom_bond_atom_site_label_2
_geom_bond_distance
_geom_bond_site_symmetry_2
_geom_bond_publ_flag
B N4 1.628(2) . ?
B C11 1.653(2) . ?
B C21 1.655(2) . ?
B C31 1.661(2) . ?
C11 C12 1.390(2) . ?
C11 C16 1.400(2) . ?
C12 F12 1.3636(18) . ?
C12 C13 1.393(2) . ?
C13 F13 1.3486(18) . ?
C13 C14 1.374(2) . ?
C14 F14 1.3463(19) . ?
C14 C15 1.384(2) . ?
C15 F15 1.3491(19) . ?
C15 C16 1.374(2) . ?
C16 F16 1.3595(18) . ?
C21 C26 1.396(2) . ?
C21 C22 1.397(2) . ?
C22 F22 1.3640(18) . ?
C22 C23 1.382(2) . ?
C23 F23 1.3491(18) . ?
C23 C24 1.382(2) . ?
C24 F24 1.3418(18) . ?
C24 C25 1.378(2) . ?
C25 F25 1.3461(18) . ?
C25 C26 1.384(2) . ?
C26 F26 1.3560(18) . ?
C31 C32 1.398(2) . ?
C31 C36 1.399(2) . ?
C32 F32 1.3602(17) . ?
C32 C33 1.388(2) . ?
C33 F33 1.3444(19) . ?
C33 C34 1.376(2) . ?
C34 F34 1.3457(17) . ?
C34 C35 1.377(2) . ?
C35 F35 1.3515(17) . ?
C35 C36 1.391(2) . ?
C36 F36 1.3580(17) . ?
N4 C44 1.5298(19) . ?
N4 C41 1.5356(19) . ?
N4 H4 0.9100 . ?
C41 C42 1.525(2) . ?
C41 H41A 0.9700 . ?
C41 H41B 0.9700 . ?
C42 C43 1.533(2) . ?
C42 H42A 0.9700 . ?
C42 H42B 0.9700 . ?
C43 C44 1.518(2) . ?
C43 H43A 0.9700 . ?
C43 H43B 0.9700 . ?
C44 H44A 0.9700 . ?
C44 H44B 0.9700 . ?

loop_
_geom_torsion_atom_site_label_1
_geom_torsion_atom_site_label_2
_geom_torsion_atom_site_label_3
_geom_torsion_atom_site_label_4
_geom_torsion
_geom_torsion_site_symmetry_1
_geom_torsion_site_symmetry_2
_geom_torsion_site_symmetry_3
_geom_torsion_site_symmetry_4
_geom_torsion_publ_flag
N4 B C11 C12 -5.8(2) . . . . ?
C21 B C11 C12 110.66(16) . . . . ?
C31 B C11 C12 -124.69(16) . . . . ?
N4 B C11 C16 177.58(12) . . . . ?
C21 B C11 C16 -65.92(16) . . . . ?
C31 B C11 C16 58.73(17) . . . . ?
C16 C11 C12 F12 176.74(12) . . . . ?
B C11 C12 F12 0.0(2) . . . . ?
C16 C11 C12 C13 -3.0(2) . . . . ?
B C11 C12 C13 -179.70(14) . . . . ?
F12 C12 C13 F13 1.1(2) . . . . ?
C11 C12 C13 F13 -179.13(13) . . . . ?
F12 C12 C13 C14 -177.74(13) . . . . ?
C11 C12 C13 C14 2.0(2) . . . . ?
F13 C13 C14 F14 0.1(2) . . . . ?
C12 C13 C14 F14 179.02(14) . . . . ?
F13 C13 C14 C15 -179.19(14) . . . . ?
C12 C13 C14 C15 -0.3(2) . . . . ?
F14 C14 C15 F15 0.7(2) . . . . ?
C13 C14 C15 F15 -179.95(14) . . . . ?
F14 C14 C15 C16 -179.37(14) . . . . ?
C13 C14 C15 C16 0.0(2) . . . . ?
F15 C15 C16 F16 0.1(2) . . . . ?
C14 C15 C16 F16 -179.77(13) . . . . ?
F15 C15 C16 C11 178.66(13) . . . . ?
C14 C15 C16 C11 -1.2(2) . . . . ?
C12 C11 C16 F16 -178.87(13) . . . . ?
B C11 C16 F16 -1.76(19) . . . . ?
C12 C11 C16 C15 2.6(2) . . . . ?
B C11 C16 C15 179.74(14) . . . . ?
N4 B C21 C26 -140.60(15) . . . . ?
C11 B C21 C26 102.38(17) . . . . ?
C31 B C21 C26 -20.2(2) . . . . ?
N4 B C21 C22 48.07(18) . . . . ?
C11 B C21 C22 -68.95(16) . . . . ?
C31 B C21 C22 168.43(13) . . . . ?
C26 C21 C22 F22 -177.03(14) . . . . ?
B C21 C22 F22 -4.5(2) . . . . ?
C26 C21 C22 C23 0.6(2) . . . . ?
B C21 C22 C23 173.11(15) . . . . ?
F22 C22 C23 F23 -1.2(2) . . . . ?
C21 C22 C23 F23 -178.97(14) . . . . ?
F22 C22 C23 C24 177.79(14) . . . . ?
C21 C22 C23 C24 0.1(3) . . . . ?
F23 C23 C24 F24 0.9(2) . . . . ?
C22 C23 C24 F24 -178.13(14) . . . . ?
F23 C23 C24 C25 179.75(14) . . . . ?
C22 C23 C24 C25 0.7(2) . . . . ?
F24 C24 C25 F25 -2.5(2) . . . . ?
C23 C24 C25 F25 178.64(15) . . . . ?
F24 C24 C25 C26 176.64(15) . . . . ?
C23 C24 C25 C26 -2.2(2) . . . . ?
F25 C25 C26 F26 4.0(2) . . . . ?
C24 C25 C26 F26 -175.18(13) . . . . ?
F25 C25 C26 C21 -177.76(14) . . . . ?
C24 C25 C26 C21 3.1(3) . . . . ?
C22 C21 C26 F26 175.97(13) . . . . ?
B C21 C26 F26 4.2(2) . . . . ?
C22 C21 C26 C25 -2.2(2) . . . . ?
B C21 C26 C25 -173.98(15) . . . . ?
N4 B C31 C32 81.07(17) . . . . ?
C11 B C31 C32 -158.53(14) . . . . ?
C21 B C31 C32 -40.3(2) . . . . ?
N4 B C31 C36 -98.85(15) . . . . ?
C11 B C31 C36 21.55(19) . . . . ?
C21 B C31 C36 139.75(14) . . . . ?
C36 C31 C32 F32 177.96(13) . . . . ?
B C31 C32 F32 -2.0(2) . . . . ?
C36 C31 C32 C33 -2.3(2) . . . . ?
B C31 C32 C33 177.79(14) . . . . ?
F32 C32 C33 F33 0.1(2) . . . . ?
C31 C32 C33 F33 -179.65(14) . . . . ?
F32 C32 C33 C34 -179.39(13) . . . . ?
C31 C32 C33 C34 0.8(2) . . . . ?
F33 C33 C34 F34 -1.1(2) . . . . ?
C32 C33 C34 F34 178.43(14) . . . . ?
F33 C33 C34 C35 -178.96(14) . . . . ?
C32 C33 C34 C35 0.6(2) . . . . ?
F34 C34 C35 F35 0.6(2) . . . . ?
C33 C34 C35 F35 178.47(13) . . . . ?
F34 C34 C35 C36 -178.15(14) . . . . ?
C33 C34 C35 C36 -0.3(2) . . . . ?
F35 C35 C36 F36 -0.7(2) . . . . ?
C34 C35 C36 F36 178.09(13) . . . . ?
F35 C35 C36 C31 179.83(13) . . . . ?
C34 C35 C36 C31 -1.4(2) . . . . ?
C32 C31 C36 F36 -176.92(13) . . . . ?
B C31 C36 F36 3.0(2) . . . . ?
C32 C31 C36 C35 2.6(2) . . . . ?
B C31 C36 C35 -177.51(14) . . . . ?
C11 B N4 C44 -74.76(15) . . . . ?
C21 B N4 C44 172.04(12) . . . . ?
C31 B N4 C44 46.97(16) . . . . ?
C11 B N4 C41 160.79(12) . . . . ?
C21 B N4 C41 47.60(16) . . . . ?
C31 B N4 C41 -77.48(15) . . . . ?
C44 N4 C41 C42 7.03(16) . . . . ?
B N4 C41 C42 136.42(13) . . . . ?
N4 C41 C42 C43 -29.35(16) . . . . ?
C41 C42 C43 C44 40.60(16) . . . . ?
C42 C43 C44 N4 -36.56(16) . . . . ?
C41 N4 C44 C43 18.37(16) . . . . ?
B N4 C44 C43 -110.92(14) . . . . ?

loop_
_cod_related_entry_id
_cod_related_entry_database
_cod_related_entry_code
1 ChemSpider 9061654
